data_7039162
loop_
_publ_author_name
'Li, Jing'
'Han, Yuan'
'Cao, Fan'
'Wei, Rong-Min'
'Zhang, Yi-Quan'
'Song, You'

_publ_section_title
;
 Two field-induced slow magnetic relaxation processes in a mononuclear
 Co(ii) complex with a distorted octahedral geometry.
;
_journal_issue 22
_journal_name_full 'Dalton transactions (Cambridge, England : 2003)'
_journal_page_first 9279
_journal_page_last 9284
_journal_paper_doi 10.1039/c6dt00979d
_journal_volume 45
_journal_year 2016
_chemical_formula_moiety 'C30 H44 B2 Co N12'
_chemical_formula_sum 'C30 H44 B2 Co N12'
_chemical_formula_weight 653.32
_chemical_name_common Co(Tp*)2
_chemical_name_systematic 'Cobalt Bis-hydridotris(3,5-dimethylpyrazole)borate '
_space_group_IT_number 2
_symmetry_cell_setting triclinic
_symmetry_space_group_name_Hall '-P 1'
_symmetry_space_group_name_H-M 'P -1'
_atom_sites_solution_hydrogens geom
_atom_sites_solution_primary direct
_atom_sites_solution_secondary difmap
_audit_creation_method SHELXL-97
_audit_update_record
;
2016-04-29 deposited with the CCDC.
2016-04-29 downloaded from the CCDC.
;
_cell_angle_alpha 106.446(3)
_cell_angle_beta 108.868(3)
_cell_angle_gamma 109.701(2)
_cell_formula_units_Z 1
_cell_length_a 8.8252(14)
_cell_length_b 10.8259(17)
_cell_length_c 11.028(3)
_cell_measurement_reflns_used 2472
_cell_measurement_temperature 296(2)
_cell_measurement_theta_max 26.16
_cell_measurement_theta_min 2.23
_cell_volume 842.8(3)
_computing_structure_refinement 'SHELXL-97 (Sheldrick, 1997)'
_computing_structure_solution 'SHELXS-97 (Sheldrick, 1990)'
_diffrn_ambient_temperature 296(2)
_diffrn_measured_fraction_theta_full 0.987
_diffrn_measured_fraction_theta_max 0.987
_diffrn_measurement_device_type 'CCD area detector'
_diffrn_radiation_monochromator graphite
_diffrn_radiation_source 'fine-focus sealed tube'
_diffrn_radiation_type MoK\a
_diffrn_radiation_wavelength 0.71073
_diffrn_reflns_av_R_equivalents 0.0181
_diffrn_reflns_av_sigmaI/netI 0.0381
_diffrn_reflns_limit_h_max 11
_diffrn_reflns_limit_h_min -11
_diffrn_reflns_limit_k_max 14
_diffrn_reflns_limit_k_min -13
_diffrn_reflns_limit_l_max 11
_diffrn_reflns_limit_l_min -14
_diffrn_reflns_number 5541
_diffrn_reflns_theta_full 27.52
_diffrn_reflns_theta_max 27.52
_diffrn_reflns_theta_min 2.17
_exptl_absorpt_coefficient_mu 0.549
_exptl_absorpt_correction_T_max 0.835
_exptl_absorpt_correction_T_min 0.736
_exptl_absorpt_correction_type multi-scan
_exptl_crystal_colour yellow
_exptl_crystal_density_diffrn 1.287
_exptl_crystal_density_method 'not measured'
_exptl_crystal_description strip
_exptl_crystal_F_000 345
_exptl_crystal_preparation 'Magnetic properties'
_exptl_crystal_recrystallization_method 'Re-crystallisation from solvent'
_exptl_crystal_size_max 0.74
_exptl_crystal_size_mid 0.45
_exptl_crystal_size_min 0.34
_refine_diff_density_max 0.235
_refine_diff_density_min -0.307
_refine_diff_density_rms 0.055
_refine_ls_extinction_method none
_refine_ls_goodness_of_fit_ref 1.066
_refine_ls_hydrogen_treatment mixed
_refine_ls_matrix_type full
_refine_ls_number_parameters 211
_refine_ls_number_reflns 3837
_refine_ls_number_restraints 0
_refine_ls_restrained_S_all 1.066
_refine_ls_R_factor_all 0.0489
_refine_ls_R_factor_gt 0.0413
_refine_ls_shift/su_max 0.024
_refine_ls_shift/su_mean 0.001
_refine_ls_structure_factor_coef Fsqd
_refine_ls_weighting_details 'calc w=1/[\s^2^(Fo^2^)+(0.0714P)^2^+0.1439P] where P=(Fo^2^+2Fc^2^)/3'
_refine_ls_weighting_scheme calc
_refine_ls_wR_factor_gt 0.1167
_refine_ls_wR_factor_ref 0.1258
_reflns_number_gt 3274
_reflns_number_total 3837
_reflns_threshold_expression >2sigma(I)
_cod_data_source_file c6dt00979d2.cif
_cod_data_source_block 1
_cod_depositor_comments 'Adding full bibliography for 7039162.cif.'
_cod_original_sg_symbol_H-M P-1
_cod_database_code 7039162
_solvent_exptl_crystal_recrystallization_method 'CH2Cl2 and iPrOH'

loop_
_symmetry_equiv_pos_as_xyz
'x, y, z'
'-x, -y, -z'

loop_
_atom_site_label
_atom_site_type_symbol
_atom_site_fract_x
_atom_site_fract_y
_atom_site_fract_z
_atom_site_U_iso_or_equiv
_atom_site_adp_type
_atom_site_occupancy
_atom_site_symmetry_multiplicity
_atom_site_calc_flag
_atom_site_refinement_flags
Co1 Co 0.5000 0.5000 0.5000 0.03743(14) Uani 1 2 d S
N1 N 0.2785(2) 0.28980(18) 0.18506(17) 0.0424(4) Uani 1 1 d .
N2 N 0.2603(2) 0.36664(19) 0.29747(17) 0.0447(4) Uani 1 1 d .
N3 N 0.6023(2) 0.45967(19) 0.25892(17) 0.0418(4) Uani 1 1 d .
N4 N 0.6447(2) 0.56542(18) 0.38646(18) 0.0446(4) Uani 1 1 d .
N5 N 0.5316(2) 0.24847(18) 0.32480(17) 0.0407(4) Uani 1 1 d .
N6 N 0.5540(2) 0.31869(18) 0.45944(17) 0.0435(4) Uani 1 1 d .
C1 C 0.0929(4) 0.1248(3) -0.0763(2) 0.0649(7) Uani 1 1 d .
H1A H 0.1846 0.1772 -0.0977 0.097 Uiso 1 1 calc R
H1B H -0.0249 0.0960 -0.1491 0.097 Uiso 1 1 calc R
H1C H 0.1011 0.0395 -0.0730 0.097 Uiso 1 1 calc R
C2 C 0.1208(3) 0.2210(2) 0.0650(2) 0.0478(5) Uani 1 1 d .
C3 C -0.0032(3) 0.2528(3) 0.0999(3) 0.0563(6) Uani 1 1 d .
H3 H -0.1241 0.2200 0.0385 0.068 Uiso 1 1 calc R
C4 C 0.0908(3) 0.3443(2) 0.2463(2) 0.0508(5) Uani 1 1 d .
C5 C 0.0182(3) 0.4094(3) 0.3387(3) 0.0667(7) Uani 1 1 d .
H5A H 0.1168 0.4797 0.4316 0.100 Uiso 1 1 calc R
H5B H -0.0666 0.3334 0.3473 0.100 Uiso 1 1 calc R
H5C H -0.0419 0.4567 0.2961 0.100 Uiso 1 1 calc R
C6 C 0.5666(4) 0.0412(3) 0.1870(3) 0.0664(7) Uani 1 1 d .
H6A H 0.4435 -0.0132 0.1122 0.100 Uiso 1 1 calc R
H6B H 0.6086 -0.0253 0.2072 0.100 Uiso 1 1 calc R
H6C H 0.6423 0.0990 0.1573 0.100 Uiso 1 1 calc R
C7 C 0.5750(3) 0.1392(2) 0.3183(2) 0.0469(5) Uani 1 1 d .
C8 C 0.6266(3) 0.1390(2) 0.4490(2) 0.0528(5) Uani 1 1 d .
H8 H 0.6645 0.0762 0.4758 0.063 Uiso 1 1 calc R
C9 C 0.6110(3) 0.2514(2) 0.5340(2) 0.0484(5) Uani 1 1 d .
C10 C 0.6511(5) 0.2972(3) 0.6869(3) 0.0699(7) Uani 1 1 d .
H10A H 0.7800 0.3432 0.7462 0.105 Uiso 1 1 calc R
H10B H 0.5925 0.2129 0.6996 0.105 Uiso 1 1 calc R
H10C H 0.6067 0.3649 0.7130 0.105 Uiso 1 1 calc R
C11 C 0.6760(4) 0.4358(3) 0.0549(3) 0.0673(7) Uani 1 1 d .
H11A H 0.6591 0.3403 0.0442 0.101 Uiso 1 1 calc R
H11B H 0.7836 0.4861 0.0484 0.101 Uiso 1 1 calc R
H11C H 0.5727 0.4269 -0.0192 0.101 Uiso 1 1 calc R
C12 C 0.6954(3) 0.5205(3) 0.1975(2) 0.0498(5) Uani 1 1 d .
C13 C 0.8019(4) 0.6661(3) 0.2875(3) 0.0594(6) Uani 1 1 d .
H13 H 0.8832 0.7354 0.2743 0.071 Uiso 1 1 calc R
C14 C 0.7646(3) 0.6903(2) 0.4030(3) 0.0518(5) Uani 1 1 d .
C15 C 0.8445(4) 0.8322(3) 0.5312(3) 0.0728(8) Uani 1 1 d .
H15A H 0.8050 0.8142 0.5988 0.109 Uiso 1 1 calc R
H15B H 0.8050 0.8964 0.5024 0.109 Uiso 1 1 calc R
H15C H 0.9747 0.8767 0.5743 0.109 Uiso 1 1 calc R
B1 B 0.4651(3) 0.2989(3) 0.2091(2) 0.0423(5) Uani 1 1 d .
H1 H 0.4476 0.2282 0.1063 0.051 Uiso 1 1 d R

loop_
_atom_site_aniso_label
_atom_site_aniso_U_11
_atom_site_aniso_U_22
_atom_site_aniso_U_33
_atom_site_aniso_U_23
_atom_site_aniso_U_13
_atom_site_aniso_U_12
Co1 0.0448(2) 0.0373(2) 0.0331(2) 0.01374(15) 0.02136(16) 0.02070(16)
N1 0.0498(9) 0.0429(9) 0.0343(8) 0.0150(7) 0.0199(7) 0.0228(7)
N2 0.0466(9) 0.0490(9) 0.0377(9) 0.0138(7) 0.0205(8) 0.0252(8)
N3 0.0512(9) 0.0490(9) 0.0379(8) 0.0227(7) 0.0271(8) 0.0280(8)
N4 0.0527(10) 0.0414(9) 0.0416(9) 0.0172(7) 0.0264(8) 0.0208(8)
N5 0.0516(9) 0.0411(8) 0.0347(8) 0.0155(7) 0.0231(7) 0.0255(7)
N6 0.0596(10) 0.0439(9) 0.0344(8) 0.0171(7) 0.0254(8) 0.0287(8)
C1 0.0750(16) 0.0595(14) 0.0379(11) 0.0142(10) 0.0169(12) 0.0235(13)
C2 0.0521(12) 0.0421(10) 0.0381(10) 0.0172(8) 0.0141(9) 0.0173(9)
C3 0.0452(11) 0.0545(13) 0.0514(13) 0.0188(10) 0.0104(10) 0.0202(10)
C4 0.0459(11) 0.0492(12) 0.0533(12) 0.0191(10) 0.0198(10) 0.0241(10)
C5 0.0507(13) 0.0791(18) 0.0691(16) 0.0231(14) 0.0285(13) 0.0366(13)
C6 0.095(2) 0.0553(14) 0.0598(15) 0.0189(12) 0.0435(15) 0.0455(14)
C7 0.0573(12) 0.0377(10) 0.0487(11) 0.0160(9) 0.0276(10) 0.0249(9)
C8 0.0734(15) 0.0460(11) 0.0510(12) 0.0256(10) 0.0298(11) 0.0363(11)
C9 0.0647(13) 0.0462(11) 0.0417(11) 0.0235(9) 0.0251(10) 0.0300(10)
C10 0.110(2) 0.0715(16) 0.0443(13) 0.0328(12) 0.0350(14) 0.0548(17)
C11 0.0834(18) 0.097(2) 0.0570(14) 0.0456(15) 0.0487(14) 0.0551(17)
C12 0.0540(12) 0.0726(15) 0.0492(12) 0.0399(11) 0.0331(10) 0.0382(11)
C13 0.0619(14) 0.0672(15) 0.0679(15) 0.0450(13) 0.0388(13) 0.0293(12)
C14 0.0575(13) 0.0480(12) 0.0566(13) 0.0287(10) 0.0308(11) 0.0231(10)
C15 0.0847(19) 0.0451(13) 0.0753(18) 0.0238(12) 0.0398(16) 0.0163(13)
B1 0.0530(13) 0.0452(11) 0.0347(10) 0.0165(9) 0.0237(10) 0.0273(10)

loop_
_atom_type_symbol
_atom_type_description
_atom_type_scat_dispersion_real
_atom_type_scat_dispersion_imag
_atom_type_scat_source
C C 0.0033 0.0016 'International Tables Vol C Tables 4.2.6.8 and 6.1.1.4'
H H 0.0000 0.0000 'International Tables Vol C Tables 4.2.6.8 and 6.1.1.4'
B B 0.0013 0.0007 'International Tables Vol C Tables 4.2.6.8 and 6.1.1.4'
Co Co 0.3494 0.9721 'International Tables Vol C Tables 4.2.6.8 and 6.1.1.4'
N N 0.0061 0.0033 'International Tables Vol C Tables 4.2.6.8 and 6.1.1.4'

loop_
_geom_angle_atom_site_label_1
_geom_angle_atom_site_label_2
_geom_angle_atom_site_label_3
_geom_angle
_geom_angle_site_symmetry_1
_geom_angle_site_symmetry_3
N6 Co1 N6 180.0 2_666 .
N6 Co1 N2 86.61(7) 2_666 2_666
N6 Co1 N2 93.39(7) . 2_666
N6 Co1 N2 93.39(7) 2_666 .
N6 Co1 N2 86.61(7) . .
N2 Co1 N2 180.0 2_666 .
N6 Co1 N4 93.51(6) 2_666 .
N6 Co1 N4 86.49(6) . .
N2 Co1 N4 92.49(7) 2_666 .
N2 Co1 N4 87.51(7) . .
N6 Co1 N4 86.49(6) 2_666 2_666
N6 Co1 N4 93.51(6) . 2_666
N2 Co1 N4 87.51(7) 2_666 2_666
N2 Co1 N4 92.49(7) . 2_666
N4 Co1 N4 180.000(1) . 2_666
C2 N1 N2 109.81(17) . .
C2 N1 B1 130.34(17) . .
N2 N1 B1 119.77(16) . .
C4 N2 N1 107.11(17) . .
C4 N2 Co1 135.49(15) . .
N1 N2 Co1 117.21(12) . .
C12 N3 N4 109.77(18) . .
C12 N3 B1 130.91(18) . .
N4 N3 B1 119.32(15) . .
C14 N4 N3 106.62(16) . .
C14 N4 Co1 135.84(15) . .
N3 N4 Co1 117.40(12) . .
C7 N5 N6 109.36(16) . .
C7 N5 B1 130.40(17) . .
N6 N5 B1 120.24(15) . .
C9 N6 N5 106.52(16) . .
C9 N6 Co1 136.44(14) . .
N5 N6 Co1 117.01(12) . .
C2 C1 H1A 109.5 . .
C2 C1 H1B 109.5 . .
H1A C1 H1B 109.5 . .
C2 C1 H1C 109.5 . .
H1A C1 H1C 109.5 . .
H1B C1 H1C 109.5 . .
N1 C2 C3 107.52(19) . .
N1 C2 C1 123.5(2) . .
C3 C2 C1 129.0(2) . .
C2 C3 C4 105.8(2) . .
C2 C3 H3 127.1 . .
C4 C3 H3 127.1 . .
N2 C4 C3 109.7(2) . .
N2 C4 C5 122.7(2) . .
C3 C4 C5 127.6(2) . .
C4 C5 H5A 109.5 . .
C4 C5 H5B 109.5 . .
H5A C5 H5B 109.5 . .
C4 C5 H5C 109.5 . .
H5A C5 H5C 109.5 . .
H5B C5 H5C 109.5 . .
C7 C6 H6A 109.5 . .
C7 C6 H6B 109.5 . .
H6A C6 H6B 109.5 . .
C7 C6 H6C 109.5 . .
H6A C6 H6C 109.5 . .
H6B C6 H6C 109.5 . .
N5 C7 C8 108.00(18) . .
N5 C7 C6 123.3(2) . .
C8 C7 C6 128.7(2) . .
C7 C8 C9 106.19(19) . .
C7 C8 H8 126.9 . .
C9 C8 H8 126.9 . .
N6 C9 C8 109.93(19) . .
N6 C9 C10 122.5(2) . .
C8 C9 C10 127.6(2) . .
C9 C10 H10A 109.5 . .
C9 C10 H10B 109.5 . .
H10A C10 H10B 109.5 . .
C9 C10 H10C 109.5 . .
H10A C10 H10C 109.5 . .
H10B C10 H10C 109.5 . .
C12 C11 H11A 109.5 . .
C12 C11 H11B 109.5 . .
H11A C11 H11B 109.5 . .
C12 C11 H11C 109.5 . .
H11A C11 H11C 109.5 . .
H11B C11 H11C 109.5 . .
N3 C12 C13 107.5(2) . .
N3 C12 C11 123.4(2) . .
C13 C12 C11 129.2(2) . .
C12 C13 C14 106.4(2) . .
C12 C13 H13 126.8 . .
C14 C13 H13 126.8 . .
N4 C14 C13 109.8(2) . .
N4 C14 C15 122.4(2) . .
C13 C14 C15 127.8(2) . .
C14 C15 H15A 109.5 . .
C14 C15 H15B 109.5 . .
H15A C15 H15B 109.5 . .
C14 C15 H15C 109.5 . .
H15A C15 H15C 109.5 . .
H15B C15 H15C 109.5 . .
N1 B1 N5 109.81(16) . .
N1 B1 N3 108.57(16) . .
N5 B1 N3 109.67(17) . .
N1 B1 H1 107.3 . .
N5 B1 H1 111.2 . .
N3 B1 H1 110.3 . .

loop_
_geom_bond_atom_site_label_1
_geom_bond_atom_site_label_2
_geom_bond_distance
_geom_bond_site_symmetry_2
Co1 N6 2.1334(16) 2_666
Co1 N6 2.1334(16) .
Co1 N2 2.1465(17) 2_666
Co1 N2 2.1465(17) .
Co1 N4 2.1509(17) .
Co1 N4 2.1509(17) 2_666
N1 C2 1.340(3) .
N1 N2 1.375(2) .
N1 B1 1.544(3) .
N2 C4 1.321(3) .
N3 C12 1.347(3) .
N3 N4 1.374(2) .
N3 B1 1.550(3) .
N4 C14 1.324(3) .
N5 C7 1.351(3) .
N5 N6 1.375(2) .
N5 B1 1.548(3) .
N6 C9 1.333(3) .
C1 C2 1.494(3) .
C1 H1A 0.9600 .
C1 H1B 0.9600 .
C1 H1C 0.9600 .
C2 C3 1.384(3) .
C3 C4 1.397(3) .
C3 H3 0.9300 .
C4 C5 1.506(3) .
C5 H5A 0.9600 .
C5 H5B 0.9600 .
C5 H5C 0.9600 .
C6 C7 1.496(3) .
C6 H6A 0.9600 .
C6 H6B 0.9600 .
C6 H6C 0.9600 .
C7 C8 1.365(3) .
C8 C9 1.389(3) .
C8 H8 0.9300 .
C9 C10 1.495(3) .
C10 H10A 0.9600 .
C10 H10B 0.9600 .
C10 H10C 0.9600 .
C11 C12 1.498(3) .
C11 H11A 0.9600 .
C11 H11B 0.9600 .
C11 H11C 0.9600 .
C12 C13 1.366(4) .
C13 C14 1.392(3) .
C13 H13 0.9300 .
C14 C15 1.500(3) .
C15 H15A 0.9600 .
C15 H15B 0.9600 .
C15 H15C 0.9600 .
B1 H1 1.1005 .
